data_2018495
loop_
_publ_author_name
'Urdaneta, Neudo'
'Nu\~nez, Jes\'us'
'Gonz\'alez, Teresa'
'Brice\~no, Alexander'

_publ_section_title
;
 1-[5-(4,5-Dimethyl-1,3,2-dioxaborolan-2-yl)thiophen-2-yl]ethanone and
 4-(4,4,5,5-tetramethyl-1,3,2-dioxaborolan-2-yl)benzaldehyde
;
_journal_coeditor_code FG3242
_journal_issue 6
_journal_name_full 'Acta Crystallographica Section C'
_journal_page_first o213
_journal_page_last o215
_journal_paper_doi 10.1107/S0108270112018598
_journal_volume 68
_journal_year 2012
_chemical_formula_iupac 'C13 H17 B O3'
_chemical_formula_moiety 'C13 H17 B O3'
_chemical_formula_sum 'C13 H17 B O3'
_chemical_formula_weight 232.08
_chemical_name_systematic
;
4-(4,4,5,5-tetramethyl-1,3,2-dioxaborolan-2-yl)benzaldehyde
;
_space_group_IT_number 2
_symmetry_cell_setting triclinic
_symmetry_space_group_name_Hall '-P 1'
_symmetry_space_group_name_H-M 'P -1'
_atom_sites_solution_hydrogens geom
_atom_sites_solution_primary direct
_atom_sites_solution_secondary difmap
_audit_creation_method SHELXL97
_cell_angle_alpha 102.252(19)
_cell_angle_beta 93.24(3)
_cell_angle_gamma 94.07(3)
_cell_formula_units_Z 2
_cell_length_a 6.664(5)
_cell_length_b 9.537(8)
_cell_length_c 10.771(9)
_cell_measurement_reflns_used 836
_cell_measurement_temperature 293(2)
_cell_measurement_theta_max 27.53
_cell_measurement_theta_min 1.97
_cell_volume 665.5(9)
_computing_cell_refinement 'CrystalClear (Rigaku, 2005)'
_computing_data_collection 'CrystalClear (Rigaku, 2005)'
_computing_data_reduction 'CrystalClear (Rigaku, 2005)'
_computing_molecular_graphics
;
SHELXTL (Sheldrick, 2008) and DIAMOND (Brandenburg, 1999)
;
_computing_publication_material
;
SHELXTL (Sheldrick, 2008) and PLATON (Spek, 2009)
;
_computing_structure_refinement 'SHELXTL (Sheldrick, 2008)'
_computing_structure_solution
;
CrystalStructure (Rigaku/MSC, 2005) and SHELXTL (Sheldrick,
2008)
;
_diffrn_ambient_temperature 293(2)
_diffrn_measured_fraction_theta_full 0.949
_diffrn_measured_fraction_theta_max 0.770
_diffrn_measurement_device 'Mercury (2x2 bin mode)'
_diffrn_measurement_device_type 'Rigaku AFC-7S Mercury'
_diffrn_measurement_method \w
_diffrn_radiation_monochromator graphite
_diffrn_radiation_source 'Normal-focus sealed tube'
_diffrn_radiation_type MoK\a
_diffrn_radiation_wavelength 0.71070
_diffrn_reflns_av_R_equivalents 0.0385
_diffrn_reflns_av_sigmaI/netI 0.0393
_diffrn_reflns_limit_h_max 6
_diffrn_reflns_limit_h_min -8
_diffrn_reflns_limit_k_max 11
_diffrn_reflns_limit_k_min -11
_diffrn_reflns_limit_l_max 12
_diffrn_reflns_limit_l_min -12
_diffrn_reflns_number 7390
_diffrn_reflns_theta_full 25.00
_diffrn_reflns_theta_max 27.63
_diffrn_reflns_theta_min 1.94
_diffrn_standards_decay_% 0
_diffrn_standards_interval_count 0
_diffrn_standards_interval_time 0
_diffrn_standards_number 0
_exptl_absorpt_coefficient_mu 0.079
_exptl_absorpt_correction_T_max 0.980
_exptl_absorpt_correction_T_min 0.962
_exptl_absorpt_correction_type multi-scan
_exptl_absorpt_process_details '(REQAB; Jacobson, 1998)'
_exptl_crystal_colour colourless
_exptl_crystal_density_diffrn 1.158
_exptl_crystal_density_method 'not measured'
_exptl_crystal_description block
_exptl_crystal_F_000 248
_exptl_crystal_size_max 0.48
_exptl_crystal_size_mid 0.37
_exptl_crystal_size_min 0.22
_refine_diff_density_max 0.184
_refine_diff_density_min -0.171
_refine_ls_extinction_coef 0.07(2)
_refine_ls_extinction_expression Fc^*^=kFc[1+0.001xFc^2^\l^3^/sin(2\q)]^-1/4^
_refine_ls_extinction_method 'SHELXTL (Sheldrick, 2008)'
_refine_ls_goodness_of_fit_ref 1.058
_refine_ls_hydrogen_treatment constr
_refine_ls_matrix_type full
_refine_ls_number_parameters 155
_refine_ls_number_reflns 2388
_refine_ls_number_restraints 0
_refine_ls_restrained_S_all 1.058
_refine_ls_R_factor_all 0.0868
_refine_ls_R_factor_gt 0.0636
_refine_ls_shift/su_max 0.000
_refine_ls_shift/su_mean 0.000
_refine_ls_structure_factor_coef Fsqd
_refine_ls_weighting_details 'calc w = 1/[\s^2^(Fo^2^)+(0.1040P)^2^+0.0631P] where P=(Fo^2^+2Fc^2^)/3'
_refine_ls_weighting_scheme calc
_refine_ls_wR_factor_gt 0.1828
_refine_ls_wR_factor_ref 0.2029
_reflns_number_gt 1639
_reflns_number_total 2388
_reflns_threshold_expression I>2\s(I)
_cod_data_source_file fg3242.cif
_cod_data_source_block II
_cod_database_code 2018495
_cod_database_fobs_code 2018495

loop_
_symmetry_equiv_pos_as_xyz
'x, y, z'
'-x, -y, -z'

loop_
_atom_site_type_symbol
_atom_site_label
_atom_site_fract_x
_atom_site_fract_y
_atom_site_fract_z
_atom_site_U_iso_or_equiv
_atom_site_adp_type
_atom_site_calc_flag
_atom_site_refinement_flags
_atom_site_occupancy
_atom_site_symmetry_multiplicity
O O3 1.1747(3) -0.3505(2) 0.4710(2) 0.1084(7) Uani d . 1 1
O O2 0.4989(2) 0.1506(2) 0.22127(18) 0.0902(7) Uani d . 1 1
O O1 0.8126(2) 0.20802(17) 0.17153(17) 0.0795(6) Uani d . 1 1
B B1 0.6941(3) 0.1217(3) 0.2263(2) 0.0566(6) Uani d . 1 1
C C1 0.6909(3) 0.3024(2) 0.1174(2) 0.0629(6) Uani d . 1 1
C C2 0.4752(3) 0.2699(3) 0.1615(2) 0.0695(7) Uani d . 1 1
C C3 0.7750(3) 0.0026(2) 0.28926(18) 0.0547(6) Uani d . 1 1
C C4 0.9722(3) -0.0348(2) 0.2788(2) 0.0664(6) Uani d . 1 1
H H4 1.0572 0.0117 0.2318 0.080 Uiso calc R 1 1
C C5 1.0452(3) -0.1389(2) 0.3359(2) 0.0660(6) Uani d . 1 1
H H5 1.1771 -0.1628 0.3257 0.079 Uiso calc R 1 1
C C6 0.9245(3) -0.2079(2) 0.40811(19) 0.0604(6) Uani d . 1 1
C C7 0.7271(3) -0.1734(3) 0.4189(2) 0.0732(7) Uani d . 1 1
H H7 0.6428 -0.2206 0.4658 0.088 Uiso calc R 1 1
C C8 0.6542(3) -0.0697(2) 0.3607(2) 0.0658(6) Uani d . 1 1
H H8 0.5213 -0.0477 0.3694 0.079 Uiso calc R 1 1
C C9 1.0048(4) -0.3154(3) 0.4735(2) 0.0840(8) Uani d . 1 1
H H9 0.9171 -0.3596 0.5205 0.101 Uiso calc R 1 1
C C10 0.7845(5) 0.4531(3) 0.1694(5) 0.1437(16) Uani d . 1 1
H H10A 0.9154 0.4636 0.1378 0.216 Uiso calc R 1 1
H H10B 0.7976 0.4714 0.2607 0.216 Uiso calc R 1 1
H H10C 0.7003 0.5205 0.1427 0.216 Uiso calc R 1 1
C C11 0.7053(5) 0.2615(5) -0.0236(3) 0.1370(15) Uani d . 1 1
H H11A 0.8409 0.2844 -0.0432 0.206 Uiso calc R 1 1
H H11B 0.6145 0.3138 -0.0650 0.206 Uiso calc R 1 1
H H11C 0.6699 0.1600 -0.0530 0.206 Uiso calc R 1 1
C C12 0.4097(7) 0.3872(4) 0.2619(4) 0.171(2) Uani d . 1 1
H H12A 0.2771 0.3599 0.2840 0.257 Uiso calc R 1 1
H H12B 0.4072 0.4740 0.2304 0.257 Uiso calc R 1 1
H H12C 0.5024 0.4032 0.3360 0.257 Uiso calc R 1 1
C C13 0.3148(4) 0.2223(5) 0.0534(3) 0.1282(14) Uani d . 1 1
H H13A 0.1874 0.2044 0.0870 0.192 Uiso calc R 1 1
H H13B 0.3494 0.1357 -0.0017 0.192 Uiso calc R 1 1
H H13C 0.3055 0.2965 0.0060 0.192 Uiso calc R 1 1

loop_
_atom_site_aniso_label
_atom_site_aniso_U_11
_atom_site_aniso_U_22
_atom_site_aniso_U_33
_atom_site_aniso_U_12
_atom_site_aniso_U_13
_atom_site_aniso_U_23
O3 0.1236(17) 0.0989(15) 0.1151(17) 0.0498(12) 0.0004(12) 0.0399(13)
O2 0.0573(10) 0.1166(14) 0.1230(15) 0.0164(8) 0.0113(8) 0.0808(12)
O1 0.0631(9) 0.0861(11) 0.1092(13) 0.0235(7) 0.0220(8) 0.0563(10)
B1 0.0565(13) 0.0616(14) 0.0538(13) 0.0075(10) 0.0045(9) 0.0164(11)
C1 0.0620(13) 0.0651(13) 0.0695(14) 0.0144(9) 0.0056(9) 0.0291(11)
C2 0.0642(13) 0.0795(15) 0.0780(15) 0.0235(10) 0.0147(10) 0.0383(12)
C3 0.0575(12) 0.0563(12) 0.0505(11) 0.0057(9) 0.0018(8) 0.0123(9)
C4 0.0628(13) 0.0691(14) 0.0753(15) 0.0116(10) 0.0144(10) 0.0292(12)
C5 0.0601(12) 0.0650(14) 0.0773(15) 0.0166(10) 0.0071(10) 0.0212(12)
C6 0.0776(14) 0.0523(12) 0.0511(12) 0.0129(10) 0.0023(9) 0.0094(9)
C7 0.0801(15) 0.0748(15) 0.0749(16) 0.0106(11) 0.0180(11) 0.0345(12)
C8 0.0590(12) 0.0737(14) 0.0713(14) 0.0111(10) 0.0102(9) 0.0271(12)
C9 0.115(2) 0.0703(16) 0.0744(17) 0.0280(14) 0.0103(13) 0.0242(13)
C10 0.103(2) 0.0728(19) 0.249(5) -0.0027(16) -0.003(3) 0.029(2)
C11 0.101(2) 0.248(5) 0.076(2) 0.026(2) 0.0237(16) 0.058(3)
C12 0.219(4) 0.126(3) 0.188(4) 0.060(3) 0.138(4) 0.033(3)
C13 0.0748(18) 0.201(4) 0.128(3) -0.010(2) -0.0174(16) 0.092(3)

loop_
_atom_type_symbol
_atom_type_description
_atom_type_scat_dispersion_real
_atom_type_scat_dispersion_imag
_atom_type_scat_source
C C 0.0033 0.0016 'International Tables Vol C Tables 4.2.6.8 and 6.1.1.4'
H H 0.0000 0.0000 'International Tables Vol C Tables 4.2.6.8 and 6.1.1.4'
B B 0.0013 0.0007 'International Tables Vol C Tables 4.2.6.8 and 6.1.1.4'
O O 0.0106 0.0060 'International Tables Vol C Tables 4.2.6.8 and 6.1.1.4'

loop_
_geom_angle_atom_site_label_1
_geom_angle_atom_site_label_2
_geom_angle_atom_site_label_3
_geom_angle
B1 O2 C2 110.10(17)
B1 O1 C1 109.69(17)
O1 B1 O2 112.8(2)
O1 B1 C3 123.31(19)
O2 B1 C3 123.89(19)
O1 C1 C11 106.2(2)
O1 C1 C10 106.6(2)
C11 C1 C10 110.4(3)
O1 C1 C2 103.52(16)
C11 C1 C2 114.2(2)
C10 C1 C2 114.9(2)
O2 C2 C12 105.7(2)
O2 C2 C13 107.6(2)
C12 C2 C13 111.2(3)
O2 C2 C1 103.43(15)
C12 C2 C1 114.2(2)
C13 C2 C1 113.9(2)
C8 C3 C4 116.9(2)
C8 C3 B1 121.37(19)
C4 C3 B1 121.71(18)
C5 C4 C3 121.8(2)
C5 C4 H4 119.1
C3 C4 H4 119.1
C4 C5 C6 120.5(2)
C4 C5 H5 119.7
C6 C5 H5 119.7
C5 C6 C7 118.7(2)
C5 C6 C9 120.6(2)
C7 C6 C9 120.7(2)
C8 C7 C6 120.6(2)
C8 C7 H7 119.7
C6 C7 H7 119.7
C7 C8 C3 121.5(2)
C7 C8 H8 119.3
C3 C8 H8 119.3
O3 C9 C6 125.3(3)
O3 C9 H9 117.4
C6 C9 H9 117.4
C1 C10 H10A 109.5
C1 C10 H10B 109.5
H10A C10 H10B 109.5
C1 C10 H10C 109.5
H10A C10 H10C 109.5
H10B C10 H10C 109.5
C1 C11 H11A 109.5
C1 C11 H11B 109.5
H11A C11 H11B 109.5
C1 C11 H11C 109.5
H11A C11 H11C 109.5
H11B C11 H11C 109.5
C2 C12 H12A 109.5
C2 C12 H12B 109.5
H12A C12 H12B 109.5
C2 C12 H12C 109.5
H12A C12 H12C 109.5
H12B C12 H12C 109.5
C2 C13 H13A 109.5
C2 C13 H13B 109.5
H13A C13 H13B 109.5
C2 C13 H13C 109.5
H13A C13 H13C 109.5
H13B C13 H13C 109.5

loop_
_geom_bond_atom_site_label_1
_geom_bond_atom_site_label_2
_geom_bond_distance
O3 C9 1.203(3)
O2 B1 1.349(3)
O2 C2 1.435(3)
O1 B1 1.348(3)
O1 C1 1.442(3)
B1 C3 1.553(3)
C1 C11 1.496(4)
C1 C10 1.504(4)
C1 C2 1.570(3)
C2 C12 1.490(4)
C2 C13 1.507(4)
C3 C8 1.390(3)
C3 C4 1.391(3)
C4 C5 1.376(3)
C4 H4 0.9300
C5 C6 1.377(3)
C5 H5 0.9300
C6 C7 1.383(3)
C6 C9 1.475(3)
C7 C8 1.380(3)
C7 H7 0.9300
C8 H8 0.9300
C9 H9 0.9300
C10 H10A 0.9600
C10 H10B 0.9600
C10 H10C 0.9600
C11 H11A 0.9600
C11 H11B 0.9600
C11 H11C 0.9600
C12 H12A 0.9600
C12 H12B 0.9600
C12 H12C 0.9600
C13 H13A 0.9600
C13 H13B 0.9600
C13 H13C 0.9600

loop_
_cod_related_entry_id
_cod_related_entry_database
_cod_related_entry_code
1 ChemSpider 2050057
